data_4028446
loop_
_publ_author_name
'Shu-Hui Li'
'Zong-Jun Li'
'Wei-Wei Yang'
'Xiang Gao'

_publ_section_title
;
 Reactions of C70(2-) with Organic Halides Revisited: Unusual Magnetic
 Equivalence for the Diastereotopic Methylene Protons in 2,5-(PhCH2)2C70
;
_journal_name_full 'Journal of Organic Chemistry'
_journal_page_first 7208
_journal_page_last 7215
_journal_paper_doi 10.1021/jo4011848
_journal_volume 78
_journal_year 2013
_chemical_formula_sum 'C84.5 H12 Br2 S'
_chemical_formula_weight 1218.82
_chemical_name_systematic
; 
 ? 
;
_space_group_IT_number 2
_symmetry_cell_setting triclinic
_symmetry_space_group_name_Hall '-P 1'
_symmetry_space_group_name_H-M 'P -1'
_atom_sites_solution_hydrogens geom
_atom_sites_solution_primary direct
_atom_sites_solution_secondary difmap
_audit_creation_method SHELXL-97
_cell_angle_alpha 98.8240(10)
_cell_angle_beta 104.7000(10)
_cell_angle_gamma 101.0710(10)
_cell_formula_units_Z 2
_cell_length_a 10.7742(8)
_cell_length_b 11.1529(9)
_cell_length_c 20.3030(16)
_cell_measurement_reflns_used 4574
_cell_measurement_temperature 293(2)
_cell_measurement_theta_max 25.98
_cell_measurement_theta_min 2.53
_cell_volume 2262.8(3)
_computing_cell_refinement 'Bruker SAINT'
_computing_data_collection 'Bruker APEX2'
_computing_data_reduction 'Bruker SAINT'
_computing_molecular_graphics 'Bruker SHELXTL'
_computing_publication_material 'Bruker SHELXTL'
_computing_structure_refinement 'SHELXL-97 (Sheldrick, 1997)'
_computing_structure_solution 'SHELXS-97 (Sheldrick, 1990)'
_diffrn_ambient_temperature 293(2)
_diffrn_measured_fraction_theta_full 0.981
_diffrn_measured_fraction_theta_max 0.981
_diffrn_measurement_device_type 'Bruker APEX-II CCD'
_diffrn_measurement_method '\f and \w scans'
_diffrn_radiation_monochromator graphite
_diffrn_radiation_source 'fine-focus sealed tube'
_diffrn_radiation_type MoK\a
_diffrn_radiation_wavelength 0.71073
_diffrn_reflns_av_R_equivalents 0.0233
_diffrn_reflns_av_sigmaI/netI 0.0637
_diffrn_reflns_limit_h_max 13
_diffrn_reflns_limit_h_min -5
_diffrn_reflns_limit_k_max 13
_diffrn_reflns_limit_k_min -13
_diffrn_reflns_limit_l_max 25
_diffrn_reflns_limit_l_min -25
_diffrn_reflns_number 12538
_diffrn_reflns_theta_full 26.13
_diffrn_reflns_theta_max 26.13
_diffrn_reflns_theta_min 1.90
_diffrn_standards_number 0
_exptl_absorpt_coefficient_mu 1.901
_exptl_absorpt_correction_T_max 0.8326
_exptl_absorpt_correction_T_min 0.5023
_exptl_absorpt_correction_type multi-scan
_exptl_absorpt_process_details SADABS
_exptl_crystal_density_diffrn 1.789
_exptl_crystal_F_000 1210
_exptl_crystal_size_max 0.42
_exptl_crystal_size_mid 0.21
_exptl_crystal_size_min 0.10
_refine_diff_density_max 1.070
_refine_diff_density_min -1.027
_refine_diff_density_rms 0.094
_refine_ls_extinction_method none
_refine_ls_goodness_of_fit_ref 1.038
_refine_ls_hydrogen_treatment constr
_refine_ls_matrix_type full
_refine_ls_number_parameters 790
_refine_ls_number_reflns 8843
_refine_ls_number_restraints 0
_refine_ls_restrained_S_all 1.038
_refine_ls_R_factor_all 0.1063
_refine_ls_R_factor_gt 0.0641
_refine_ls_shift/su_max 0.001
_refine_ls_shift/su_mean 0.000
_refine_ls_structure_factor_coef Fsqd
_refine_ls_weighting_details 'calc w=1/[\s^2^(Fo^2^)+(0.0956P)^2^+2.5102P] where P=(Fo^2^+2Fc^2^)/3'
_refine_ls_weighting_scheme calc
_refine_ls_wR_factor_gt 0.1638
_refine_ls_wR_factor_ref 0.1860
_reflns_number_gt 5779
_reflns_number_total 8843
_reflns_threshold_expression >2sigma(I)
_cod_data_source_file jo4011848_si_005.cif
_cod_data_source_block 3br
_cod_original_formula_sum 'C84.50 H12 Br2 S'
_cod_database_code 4028446

loop_
_symmetry_equiv_pos_as_xyz
'x, y, z'
'-x, -y, -z'

loop_
_atom_site_label
_atom_site_type_symbol
_atom_site_fract_x
_atom_site_fract_y
_atom_site_fract_z
_atom_site_U_iso_or_equiv
_atom_site_adp_type
_atom_site_occupancy
_atom_site_symmetry_multiplicity
_atom_site_calc_flag
_atom_site_refinement_flags
Br1 Br 0.20441(8) 0.59997(6) 0.01223(3) 0.0576(2) Uani 1 1 d .
Br2 Br 0.34963(7) 0.49755(6) 0.61967(3) 0.0572(2) Uani 1 1 d .
S1 S 0.0911(3) 0.5805(2) 0.46667(12) 0.1043(9) Uani 1 1 d .
C1 C 0.2586(5) -0.0469(5) 0.3050(3) 0.0389(13) Uani 1 1 d .
C2 C 0.2028(5) -0.1748(5) 0.2928(3) 0.0470(14) Uani 1 1 d .
C3 C 0.1215(6) -0.2185(5) 0.3363(3) 0.0471(14) Uani 1 1 d .
C4 C 0.1017(5) -0.1352(5) 0.3855(3) 0.0405(13) Uani 1 1 d .
C5 C 0.1617(5) -0.0014(5) 0.3975(3) 0.0429(13) Uani 1 1 d .
C6 C 0.2406(5) 0.0410(5) 0.3605(3) 0.0377(12) Uani 1 1 d .
C7 C 0.2550(4) 0.1693(4) 0.3422(2) 0.0276(10) Uani 1 1 d .
C8 C 0.2412(4) 0.1355(4) 0.2637(3) 0.0285(10) Uani 1 1 d .
C9 C 0.2575(5) 0.0116(5) 0.2468(3) 0.0365(12) Uani 1 1 d .
C10 C 0.2053(5) -0.0566(5) 0.1797(3) 0.0392(13) Uani 1 1 d .
C11 C 0.1477(6) -0.1900(5) 0.1680(3) 0.0453(14) Uani 1 1 d .
C12 C 0.1459(6) -0.2459(5) 0.2243(4) 0.0466(15) Uani 1 1 d .
C13 C 0.0284(6) -0.3359(5) 0.2216(4) 0.0483(15) Uani 1 1 d .
C14 C 0.0146(6) -0.3175(5) 0.2914(3) 0.0470(14) Uani 1 1 d .
C15 C -0.1112(6) -0.3278(5) 0.2996(3) 0.0431(14) Uani 1 1 d .
C16 C -0.1328(6) -0.2404(5) 0.3525(3) 0.0448(14) Uani 1 1 d .
C17 C -0.0270(6) -0.1433(5) 0.3959(3) 0.0429(13) Uani 1 1 d .
C18 C -0.0468(6) -0.0196(5) 0.4133(3) 0.0467(14) Uani 1 1 d .
C19 C 0.0707(5) 0.0679(5) 0.4146(3) 0.0393(13) Uani 1 1 d .
C20 C 0.0628(5) 0.1838(4) 0.3942(2) 0.0326(11) Uani 1 1 d .
C21 C 0.1454(5) 0.2299(4) 0.3522(2) 0.0273(10) Uani 1 1 d .
C22 C 0.1006(5) 0.3022(4) 0.3072(2) 0.0286(10) Uani 1 1 d .
C23 C 0.1381(5) 0.3110(4) 0.2390(2) 0.0283(10) Uani 1 1 d .
C24 C 0.1781(5) 0.1909(4) 0.2148(2) 0.0282(10) Uani 1 1 d .
C25 C 0.1180(5) 0.1184(4) 0.1435(2) 0.0328(11) Uani 1 1 d .
C26 C 0.1293(5) -0.0060(5) 0.1276(3) 0.0385(13) Uani 1 1 d .
C27 C 0.0223(6) -0.1062(6) 0.0829(3) 0.0502(16) Uani 1 1 d .
C28 C 0.0344(6) -0.2170(5) 0.1088(3) 0.0483(15) Uani 1 1 d .
C29 C -0.0801(6) -0.3034(5) 0.1070(3) 0.0515(16) Uani 1 1 d .
C30 C -0.0815(6) -0.3621(5) 0.1647(3) 0.0449(14) Uani 1 1 d .
C31 C -0.2115(6) -0.3730(5) 0.1742(3) 0.0453(14) Uani 1 1 d .
C32 C -0.2258(6) -0.3564(4) 0.2392(3) 0.0443(14) Uani 1 1 d .
C33 C -0.3171(5) -0.2880(5) 0.2562(3) 0.0433(14) Uani 1 1 d .
C34 C -0.2599(6) -0.2143(5) 0.3259(3) 0.0458(14) Uani 1 1 d .
C35 C -0.2864(6) -0.0981(5) 0.3459(3) 0.0467(14) Uani 1 1 d .
C36 C -0.1741(6) 0.0058(5) 0.3921(3) 0.0504(16) Uani 1 1 d .
C37 C -0.1783(7) 0.1274(5) 0.3867(3) 0.0547(17) Uani 1 1 d .
C38 C -0.0588(6) 0.2161(5) 0.3877(3) 0.0413(13) Uani 1 1 d .
C39 C -0.1009(6) 0.2968(5) 0.3434(3) 0.0456(15) Uani 1 1 d .
C40 C -0.0228(5) 0.3368(4) 0.3021(3) 0.0380(12) Uani 1 1 d .
C41 C -0.0811(6) 0.3472(5) 0.2322(3) 0.0468(15) Uani 1 1 d .
C42 C 0.0053(6) 0.3148(4) 0.1902(3) 0.0414(13) Uani 1 1 d .
C43 C -0.0490(6) 0.2448(5) 0.1251(3) 0.0465(14) Uani 1 1 d .
C44 C 0.0040(6) 0.1445(5) 0.1009(3) 0.0465(14) Uani 1 1 d .
C45 C -0.1021(6) 0.0424(6) 0.0559(3) 0.0519(16) Uani 1 1 d .
C46 C -0.0992(7) -0.0833(6) 0.0525(3) 0.0526(16) Uani 1 1 d .
C47 C -0.2201(6) -0.1741(5) 0.0506(3) 0.0505(15) Uani 1 1 d .
C48 C -0.2075(6) -0.2791(5) 0.0802(3) 0.0497(15) Uani 1 1 d .
C49 C -0.2890(6) -0.3225(5) 0.1211(3) 0.0462(15) Uani 1 1 d .
C50 C -0.3862(5) -0.2631(5) 0.1340(3) 0.0455(14) Uani 1 1 d .
C51 C -0.4024(5) -0.2442(5) 0.2038(3) 0.0463(14) Uani 1 1 d .
C52 C -0.4470(5) -0.1400(5) 0.2295(4) 0.0491(16) Uani 1 1 d .
C53 C -0.3912(6) -0.0671(5) 0.2982(4) 0.0494(16) Uani 1 1 d .
C54 C -0.3945(6) 0.0603(6) 0.2964(4) 0.0602(19) Uani 1 1 d .
C55 C -0.2877(6) 0.1574(6) 0.3408(4) 0.0566(18) Uani 1 1 d .
C56 C -0.2417(6) 0.2623(5) 0.3144(4) 0.0587(18) Uani 1 1 d .
C57 C -0.2971(6) 0.2712(5) 0.2452(4) 0.0576(19) Uani 1 1 d .
C58 C -0.2155(6) 0.3149(5) 0.2042(4) 0.0591(18) Uani 1 1 d .
C59 C -0.2730(7) 0.2424(6) 0.1334(4) 0.063(2) Uani 1 1 d .
C60 C -0.1918(6) 0.2077(6) 0.0948(4) 0.0558(17) Uani 1 1 d .
C61 C -0.2260(7) 0.0855(6) 0.0534(3) 0.0578(17) Uani 1 1 d .
C62 C -0.3377(7) 0.0004(6) 0.0505(3) 0.0596(18) Uani 1 1 d .
C63 C -0.3345(7) -0.1311(6) 0.0519(3) 0.0577(17) Uani 1 1 d .
C64 C -0.4169(6) -0.1728(6) 0.0926(3) 0.0539(16) Uani 1 1 d .
C65 C -0.4707(5) -0.0737(6) 0.1181(4) 0.0583(18) Uani 1 1 d .
C66 C -0.4855(5) -0.0555(6) 0.1828(4) 0.0564(17) Uani 1 1 d .
C67 C -0.4522(6) 0.0698(6) 0.2268(4) 0.0573(18) Uani 1 1 d .
C68 C -0.4080(6) 0.1709(6) 0.2004(5) 0.066(2) Uani 1 1 d .
C69 C -0.3929(6) 0.1529(6) 0.1310(4) 0.0607(18) Uani 1 1 d .
C70 C -0.4220(6) 0.0353(6) 0.0906(4) 0.0608(19) Uani 1 1 d .
C71 C 0.3961(5) 0.2556(5) 0.3821(3) 0.0360(12) Uani 1 1 d .
H71A H 0.4616 0.2186 0.3672 0.043 Uiso 1 1 calc R
H71B H 0.4019 0.3360 0.3689 0.043 Uiso 1 1 calc R
C72 C 0.4299(5) 0.2765(5) 0.4602(3) 0.0393(13) Uani 1 1 d .
C73 C 0.3837(5) 0.3627(5) 0.4978(3) 0.0385(12) Uani 1 1 d .
H73 H 0.3296 0.4082 0.4747 0.046 Uiso 1 1 calc R
C74 C 0.4175(5) 0.3817(5) 0.5699(3) 0.0420(13) Uani 1 1 d .
C75 C 0.4994(6) 0.3155(6) 0.6054(3) 0.0505(15) Uani 1 1 d .
H75 H 0.5234 0.3295 0.6538 0.061 Uiso 1 1 calc R
C76 C 0.5439(6) 0.2298(7) 0.5681(4) 0.0632(19) Uani 1 1 d .
H76 H 0.5989 0.1856 0.5918 0.076 Uiso 1 1 calc R
C77 C 0.5098(5) 0.2063(6) 0.4962(3) 0.0521(15) Uani 1 1 d .
H77 H 0.5389 0.1453 0.4718 0.063 Uiso 1 1 calc R
C78 C 0.2476(5) 0.4315(4) 0.2486(3) 0.0325(11) Uani 1 1 d .
H78A H 0.2138 0.5038 0.2607 0.039 Uiso 1 1 calc R
H78B H 0.3227 0.4332 0.2874 0.039 Uiso 1 1 calc R
C79 C 0.2949(5) 0.4426(4) 0.1853(3) 0.0294(11) Uani 1 1 d .
C80 C 0.2331(5) 0.5003(4) 0.1342(3) 0.0323(11) Uani 1 1 d .
H80 H 0.1597 0.5299 0.1379 0.039 Uiso 1 1 calc R
C81 C 0.2811(5) 0.5130(4) 0.0786(3) 0.0324(11) Uani 1 1 d .
C82 C 0.3881(5) 0.4676(4) 0.0705(3) 0.0390(13) Uani 1 1 d .
H82 H 0.4187 0.4757 0.0322 0.047 Uiso 1 1 calc R
C83 C 0.4482(5) 0.4103(5) 0.1204(3) 0.0418(13) Uani 1 1 d .
H83 H 0.5203 0.3790 0.1158 0.050 Uiso 1 1 calc R
C84 C 0.4027(5) 0.3984(5) 0.1774(3) 0.0401(13) Uani 1 1 d .
H84 H 0.4453 0.3600 0.2111 0.048 Uiso 1 1 calc R
C85 C 0.0000 0.5000 0.5000 0.085(4) Uani 1 2 d S

loop_
_atom_site_aniso_label
_atom_site_aniso_U_11
_atom_site_aniso_U_22
_atom_site_aniso_U_33
_atom_site_aniso_U_23
_atom_site_aniso_U_13
_atom_site_aniso_U_12
Br1 0.0955(5) 0.0512(4) 0.0422(4) 0.0237(3) 0.0270(3) 0.0355(4)
Br2 0.0633(4) 0.0439(3) 0.0569(4) 0.0006(3) 0.0257(3) -0.0077(3)
S1 0.178(3) 0.0620(12) 0.0602(13) 0.0040(10) 0.0200(16) 0.0265(15)
C1 0.021(2) 0.042(3) 0.059(4) 0.020(3) 0.009(2) 0.016(2)
C2 0.035(3) 0.041(3) 0.072(4) 0.022(3) 0.017(3) 0.016(3)
C3 0.039(3) 0.039(3) 0.064(4) 0.026(3) 0.006(3) 0.010(3)
C4 0.033(3) 0.043(3) 0.047(3) 0.031(3) 0.005(3) 0.006(2)
C5 0.037(3) 0.055(3) 0.032(3) 0.021(3) 0.000(2) 0.003(3)
C6 0.022(3) 0.041(3) 0.038(3) 0.014(2) -0.010(2) 0.001(2)
C7 0.021(2) 0.031(2) 0.027(2) 0.009(2) 0.005(2) 0.001(2)
C8 0.018(2) 0.033(2) 0.037(3) 0.009(2) 0.014(2) 0.001(2)
C9 0.030(3) 0.033(3) 0.056(4) 0.012(3) 0.026(3) 0.011(2)
C10 0.037(3) 0.033(3) 0.056(4) 0.004(3) 0.031(3) 0.010(2)
C11 0.039(3) 0.032(3) 0.070(4) -0.001(3) 0.030(3) 0.012(2)
C12 0.042(3) 0.029(3) 0.078(4) 0.013(3) 0.027(3) 0.017(3)
C13 0.046(4) 0.028(3) 0.078(5) 0.013(3) 0.026(3) 0.014(3)
C14 0.041(3) 0.031(3) 0.071(4) 0.023(3) 0.013(3) 0.009(3)
C15 0.045(3) 0.026(3) 0.061(4) 0.022(3) 0.017(3) 0.003(2)
C16 0.039(3) 0.047(3) 0.055(4) 0.033(3) 0.018(3) 0.001(3)
C17 0.055(4) 0.044(3) 0.033(3) 0.022(2) 0.013(3) 0.008(3)
C18 0.061(4) 0.050(3) 0.031(3) 0.013(3) 0.025(3) -0.002(3)
C19 0.045(3) 0.046(3) 0.021(3) 0.007(2) 0.008(2) 0.002(3)
C20 0.039(3) 0.034(3) 0.023(2) 0.002(2) 0.015(2) 0.000(2)
C21 0.029(3) 0.024(2) 0.023(2) -0.0015(19) 0.010(2) -0.004(2)
C22 0.033(3) 0.020(2) 0.031(3) -0.0002(19) 0.013(2) 0.003(2)
C23 0.033(3) 0.023(2) 0.032(3) 0.012(2) 0.013(2) 0.005(2)
C24 0.028(3) 0.026(2) 0.031(3) 0.007(2) 0.013(2) 0.000(2)
C25 0.036(3) 0.037(3) 0.028(3) 0.010(2) 0.018(2) 0.000(2)
C26 0.040(3) 0.042(3) 0.035(3) -0.005(2) 0.029(3) 0.001(2)
C27 0.061(4) 0.055(4) 0.033(3) -0.008(3) 0.030(3) 0.003(3)
C28 0.053(4) 0.033(3) 0.065(4) -0.005(3) 0.041(3) 0.005(3)
C29 0.061(4) 0.034(3) 0.056(4) -0.012(3) 0.028(3) 0.007(3)
C30 0.046(3) 0.027(3) 0.059(4) -0.002(3) 0.022(3) 0.003(2)
C31 0.043(3) 0.020(2) 0.067(4) -0.001(3) 0.019(3) -0.001(2)
C32 0.041(3) 0.020(2) 0.071(4) 0.008(3) 0.021(3) -0.001(2)
C33 0.031(3) 0.027(3) 0.074(4) 0.016(3) 0.023(3) -0.004(2)
C34 0.043(3) 0.044(3) 0.057(4) 0.022(3) 0.030(3) -0.002(3)
C35 0.042(3) 0.046(3) 0.057(4) 0.010(3) 0.031(3) 0.000(3)
C36 0.061(4) 0.049(3) 0.051(4) 0.006(3) 0.043(3) 0.006(3)
C37 0.062(4) 0.046(3) 0.064(4) -0.006(3) 0.049(4) 0.005(3)
C38 0.049(3) 0.031(3) 0.045(3) -0.007(2) 0.030(3) 0.003(2)
C39 0.044(3) 0.027(3) 0.064(4) -0.015(3) 0.029(3) 0.005(2)
C40 0.043(3) 0.021(2) 0.051(3) 0.000(2) 0.018(3) 0.009(2)
C41 0.041(3) 0.022(3) 0.079(4) 0.015(3) 0.010(3) 0.015(2)
C42 0.049(3) 0.023(2) 0.049(3) 0.022(2) 0.005(3) 0.003(2)
C43 0.060(4) 0.034(3) 0.042(3) 0.024(3) 0.006(3) 0.001(3)
C44 0.060(4) 0.050(3) 0.034(3) 0.022(3) 0.023(3) 0.004(3)
C45 0.056(4) 0.065(4) 0.026(3) 0.022(3) 0.003(3) -0.005(3)
C46 0.073(5) 0.051(4) 0.024(3) -0.005(3) 0.014(3) 0.003(3)
C47 0.060(4) 0.045(3) 0.030(3) -0.002(3) 0.010(3) -0.012(3)
C48 0.044(3) 0.035(3) 0.050(4) -0.024(3) 0.006(3) -0.001(3)
C49 0.050(3) 0.025(3) 0.050(4) -0.011(2) 0.015(3) -0.008(3)
C50 0.025(3) 0.032(3) 0.061(4) -0.002(3) -0.001(3) -0.009(2)
C51 0.028(3) 0.033(3) 0.071(4) 0.007(3) 0.015(3) -0.008(2)
C52 0.015(2) 0.040(3) 0.091(5) 0.011(3) 0.020(3) 0.002(2)
C53 0.034(3) 0.043(3) 0.078(5) 0.007(3) 0.038(3) 0.002(3)
C54 0.036(3) 0.055(4) 0.098(6) 0.002(4) 0.041(4) 0.014(3)
C55 0.042(3) 0.049(4) 0.085(5) -0.010(3) 0.038(4) 0.017(3)
C56 0.044(4) 0.041(3) 0.094(5) -0.010(3) 0.034(4) 0.017(3)
C57 0.034(3) 0.028(3) 0.110(6) 0.011(3) 0.013(4) 0.019(3)
C58 0.051(4) 0.030(3) 0.101(6) 0.023(3) 0.017(4) 0.021(3)
C59 0.054(4) 0.040(3) 0.084(5) 0.033(3) -0.013(4) 0.017(3)
C60 0.046(4) 0.052(4) 0.069(4) 0.048(3) -0.003(3) 0.011(3)
C61 0.070(5) 0.063(4) 0.034(3) 0.023(3) -0.002(3) 0.013(4)
C62 0.046(4) 0.058(4) 0.050(4) 0.015(3) -0.025(3) 0.002(3)
C63 0.053(4) 0.059(4) 0.036(3) 0.005(3) -0.016(3) -0.003(3)
C64 0.031(3) 0.051(4) 0.059(4) 0.005(3) -0.006(3) -0.009(3)
C65 0.016(3) 0.058(4) 0.080(5) 0.011(4) -0.016(3) 0.003(3)
C66 0.018(3) 0.053(4) 0.087(5) 0.006(4) 0.004(3) 0.007(3)
C67 0.028(3) 0.049(4) 0.102(6) 0.017(4) 0.025(3) 0.019(3)
C68 0.034(3) 0.050(4) 0.120(7) 0.022(4) 0.015(4) 0.028(3)
C69 0.042(4) 0.059(4) 0.081(5) 0.030(4) -0.001(4) 0.027(3)
C70 0.028(3) 0.054(4) 0.082(5) 0.028(4) -0.022(3) 0.007(3)
C71 0.026(3) 0.044(3) 0.035(3) 0.009(2) 0.009(2) 0.001(2)
C72 0.022(3) 0.044(3) 0.043(3) 0.015(3) 0.001(2) -0.006(2)
C73 0.034(3) 0.033(3) 0.039(3) 0.007(2) 0.003(2) -0.003(2)
C74 0.033(3) 0.039(3) 0.044(3) 0.009(2) 0.009(3) -0.010(2)
C75 0.035(3) 0.068(4) 0.037(3) 0.011(3) 0.001(3) -0.003(3)
C76 0.041(4) 0.097(5) 0.056(4) 0.037(4) 0.002(3) 0.026(4)
C77 0.030(3) 0.072(4) 0.052(4) 0.015(3) 0.008(3) 0.012(3)
C78 0.038(3) 0.023(2) 0.032(3) 0.007(2) 0.006(2) 0.003(2)
C79 0.031(3) 0.019(2) 0.037(3) 0.007(2) 0.011(2) -0.001(2)
C80 0.037(3) 0.024(2) 0.037(3) 0.007(2) 0.013(2) 0.006(2)
C81 0.043(3) 0.020(2) 0.032(3) 0.008(2) 0.010(2) 0.004(2)
C82 0.044(3) 0.027(2) 0.044(3) 0.003(2) 0.022(3) -0.004(2)
C83 0.031(3) 0.035(3) 0.061(4) 0.008(3) 0.019(3) 0.007(2)
C84 0.038(3) 0.028(3) 0.054(4) 0.016(2) 0.011(3) 0.005(2)
C85 0.159(12) 0.041(5) 0.038(5) -0.008(4) -0.007(6) 0.041(7)

loop_
_atom_type_symbol
_atom_type_description
_atom_type_scat_dispersion_real
_atom_type_scat_dispersion_imag
_atom_type_scat_source
C C 0.0033 0.0016 'International Tables Vol C Tables 4.2.6.8 and 6.1.1.4'
H H 0.0000 0.0000 'International Tables Vol C Tables 4.2.6.8 and 6.1.1.4'
S S 0.1246 0.1234 'International Tables Vol C Tables 4.2.6.8 and 6.1.1.4'
Br Br -0.2901 2.4595 'International Tables Vol C Tables 4.2.6.8 and 6.1.1.4'

loop_
_geom_angle_atom_site_label_1
_geom_angle_atom_site_label_2
_geom_angle_atom_site_label_3
_geom_angle
_geom_angle_site_symmetry_3
C2 C1 C9 119.2(5) .
C2 C1 C6 121.5(5) .
C9 C1 C6 108.3(4) .
C1 C2 C12 120.5(5) .
C1 C2 C3 118.1(5) .
C12 C2 C3 108.8(5) .
C4 C3 C14 121.0(5) .
C4 C3 C2 119.6(5) .
C14 C3 C2 106.2(5) .
C3 C4 C17 121.5(5) .
C3 C4 C5 121.4(5) .
C17 C4 C5 105.5(5) .
C6 C5 C19 120.1(5) .
C6 C5 C4 120.5(5) .
C19 C5 C4 109.0(5) .
C5 C6 C1 118.9(5) .
C5 C6 C7 124.0(5) .
C1 C6 C7 109.2(4) .
C21 C7 C6 112.8(4) .
C21 C7 C8 109.0(4) .
C6 C7 C8 101.2(4) .
C21 C7 C71 112.6(4) .
C6 C7 C71 111.0(4) .
C8 C7 C71 109.6(4) .
C24 C8 C9 122.1(5) .
C24 C8 C7 125.0(4) .
C9 C8 C7 109.0(4) .
C10 C9 C8 120.0(5) .
C10 C9 C1 121.1(5) .
C8 C9 C1 109.6(4) .
C9 C10 C26 119.9(4) .
C9 C10 C11 118.9(5) .
C26 C10 C11 109.3(5) .
C12 C11 C28 121.3(5) .
C12 C11 C10 120.0(5) .
C28 C11 C10 105.6(5) .
C11 C12 C2 120.2(5) .
C11 C12 C13 119.1(6) .
C2 C12 C13 109.0(5) .
C30 C13 C12 119.9(6) .
C30 C13 C14 120.1(5) .
C12 C13 C14 106.7(5) .
C15 C14 C3 119.1(6) .
C15 C14 C13 119.0(6) .
C3 C14 C13 109.3(5) .
C14 C15 C16 120.2(5) .
C14 C15 C32 120.2(5) .
C16 C15 C32 107.5(5) .
C17 C16 C15 119.9(5) .
C17 C16 C34 119.2(5) .
C15 C16 C34 108.8(5) .
C16 C17 C18 119.8(5) .
C16 C17 C4 118.2(5) .
C18 C17 C4 109.8(5) .
C36 C18 C19 121.7(5) .
C36 C18 C17 121.7(5) .
C19 C18 C17 107.4(5) .
C20 C19 C18 120.3(5) .
C20 C19 C5 121.8(4) .
C18 C19 C5 108.2(5) .
C38 C20 C19 115.7(4) .
C38 C20 C21 119.2(5) .
C19 C20 C21 118.9(4) .
C22 C21 C20 118.5(4) .
C22 C21 C7 118.9(4) .
C20 C21 C7 120.1(4) .
C21 C22 C40 121.7(4) .
C21 C22 C23 124.6(4) .
C40 C22 C23 109.3(4) .
C24 C23 C42 110.7(4) .
C24 C23 C22 108.2(3) .
C42 C23 C22 100.7(4) .
C24 C23 C78 112.9(4) .
C42 C23 C78 112.0(4) .
C22 C23 C78 111.6(4) .
C8 C24 C25 118.7(4) .
C8 C24 C23 118.6(4) .
C25 C24 C23 120.4(4) .
C26 C25 C44 115.1(5) .
C26 C25 C24 119.0(5) .
C44 C25 C24 119.5(5) .
C25 C26 C10 120.0(5) .
C25 C26 C27 123.1(5) .
C10 C26 C27 107.7(5) .
C46 C27 C28 122.6(6) .
C46 C27 C26 120.4(6) .
C28 C27 C26 107.3(6) .
C29 C28 C11 119.2(6) .
C29 C28 C27 119.3(6) .
C11 C28 C27 110.1(5) .
C28 C29 C30 119.5(6) .
C28 C29 C48 119.8(6) .
C30 C29 C48 108.9(5) .
C13 C30 C29 121.0(5) .
C13 C30 C31 120.1(5) .
C29 C30 C31 107.2(5) .
C32 C31 C49 120.3(5) .
C32 C31 C30 120.4(6) .
C49 C31 C30 108.0(5) .
C31 C32 C33 120.5(6) .
C31 C32 C15 120.2(5) .
C33 C32 C15 107.8(5) .
C32 C33 C51 120.9(6) .
C32 C33 C34 108.8(5) .
C51 C33 C34 120.9(5) .
C35 C34 C33 121.8(6) .
C35 C34 C16 122.9(6) .
C33 C34 C16 107.0(5) .
C34 C35 C53 116.6(6) .
C34 C35 C36 118.0(5) .
C53 C35 C36 118.4(5) .
C37 C36 C18 117.2(6) .
C37 C36 C35 118.1(6) .
C18 C36 C35 118.0(5) .
C36 C37 C55 122.8(6) .
C36 C37 C38 119.7(6) .
C55 C37 C38 107.0(5) .
C20 C38 C39 121.5(5) .
C20 C38 C37 122.6(5) .
C39 C38 C37 106.3(5) .
C40 C39 C38 118.4(5) .
C40 C39 C56 119.1(6) .
C38 C39 C56 110.5(5) .
C39 C40 C41 121.1(5) .
C39 C40 C22 120.5(5) .
C41 C40 C22 109.6(4) .
C58 C41 C40 120.1(6) .
C58 C41 C42 120.7(6) .
C40 C41 C42 108.1(4) .
C43 C42 C41 119.5(5) .
C43 C42 C23 124.3(5) .
C41 C42 C23 109.1(5) .
C42 C43 C44 120.7(5) .
C42 C43 C60 120.5(6) .
C44 C43 C60 107.9(5) .
C25 C44 C43 121.3(5) .
C25 C44 C45 119.6(5) .
C43 C44 C45 109.7(5) .
C46 C45 C44 123.0(6) .
C46 C45 C61 121.8(6) .
C44 C45 C61 105.4(6) .
C27 C46 C45 116.2(6) .
C27 C46 C47 118.2(6) .
C45 C46 C47 118.8(6) .
C48 C47 C63 115.5(5) .
C48 C47 C46 118.9(6) .
C63 C47 C46 118.8(6) .
C47 C48 C49 121.9(5) .
C47 C48 C29 121.0(6) .
C49 C48 C29 108.1(6) .
C50 C49 C48 121.7(6) .
C50 C49 C31 121.0(5) .
C48 C49 C31 107.9(5) .
C49 C50 C64 116.0(6) .
C49 C50 C51 119.1(5) .
C64 C50 C51 117.8(5) .
C52 C51 C33 114.7(6) .
C52 C51 C50 120.6(5) .
C33 C51 C50 117.9(5) .
C53 C52 C51 123.3(6) .
C53 C52 C66 107.8(5) .
C51 C52 C66 119.0(6) .
C52 C53 C35 120.2(5) .
C52 C53 C54 108.5(6) .
C35 C53 C54 121.6(6) .
C55 C54 C67 119.6(6) .
C55 C54 C53 119.1(7) .
C67 C54 C53 109.7(6) .
C56 C55 C54 118.7(7) .
C56 C55 C37 109.9(5) .
C54 C55 C37 119.9(6) .
C57 C56 C55 121.9(6) .
C57 C56 C39 118.9(6) .
C55 C56 C39 106.3(6) .
C56 C57 C58 121.1(6) .
C56 C57 C68 118.6(6) .
C58 C57 C68 108.6(7) .
C41 C58 C57 119.6(7) .
C41 C58 C59 119.2(6) .
C57 C58 C59 108.2(6) .
C60 C59 C58 119.9(6) .
C60 C59 C69 119.8(6) .
C58 C59 C69 107.9(7) .
C59 C60 C61 119.6(6) .
C59 C60 C43 120.0(6) .
C61 C60 C43 108.4(6) .
C62 C61 C60 121.5(7) .
C62 C61 C45 118.8(6) .
C60 C61 C45 108.6(6) .
C61 C62 C70 119.3(6) .
C61 C62 C63 120.2(6) .
C70 C62 C63 108.1(6) .
C47 C63 C64 122.3(6) .
C47 C63 C62 121.3(6) .
C64 C63 C62 107.0(6) .
C63 C64 C65 110.1(6) .
C63 C64 C50 120.3(6) .
C65 C64 C50 120.2(6) .
C66 C65 C64 122.0(6) .
C66 C65 C70 119.4(6) .
C64 C65 C70 107.2(6) .
C65 C66 C67 121.5(6) .
C65 C66 C52 120.1(6) .
C67 C66 C52 106.8(6) .
C68 C67 C54 122.3(7) .
C68 C67 C66 118.6(7) .
C54 C67 C66 107.3(6) .
C67 C68 C69 120.4(7) .
C67 C68 C57 118.9(7) .
C69 C68 C57 107.7(6) .
C70 C69 C68 120.7(6) .
C70 C69 C59 118.7(7) .
C68 C69 C59 107.6(6) .
C69 C70 C62 121.0(6) .
C69 C70 C65 119.4(7) .
C62 C70 C65 107.6(6) .
C72 C71 C7 114.4(4) .
C72 C71 H71A 108.7 .
C7 C71 H71A 108.7 .
C72 C71 H71B 108.7 .
C7 C71 H71B 108.7 .
H71A C71 H71B 107.6 .
C73 C72 C77 118.9(5) .
C73 C72 C71 121.3(5) .
C77 C72 C71 119.8(5) .
C72 C73 C74 120.3(5) .
C72 C73 H73 119.8 .
C74 C73 H73 119.8 .
C73 C74 C75 120.6(5) .
C73 C74 Br2 119.3(4) .
C75 C74 Br2 120.1(4) .
C76 C75 C74 118.9(6) .
C76 C75 H75 120.5 .
C74 C75 H75 120.5 .
C75 C76 C77 122.0(6) .
C75 C76 H76 119.0 .
C77 C76 H76 119.0 .
C76 C77 C72 119.1(6) .
C76 C77 H77 120.4 .
C72 C77 H77 120.4 .
C79 C78 C23 114.5(4) .
C79 C78 H78A 108.6 .
C23 C78 H78A 108.6 .
C79 C78 H78B 108.6 .
C23 C78 H78B 108.6 .
H78A C78 H78B 107.6 .
C84 C79 C80 118.3(4) .
C84 C79 C78 120.5(4) .
C80 C79 C78 121.2(4) .
C81 C80 C79 119.8(5) .
C81 C80 H80 120.1 .
C79 C80 H80 120.1 .
C80 C81 C82 121.7(5) .
C80 C81 Br1 119.9(4) .
C82 C81 Br1 118.3(4) .
C83 C82 C81 118.5(5) .
C83 C82 H82 120.8 .
C81 C82 H82 120.8 .
C82 C83 C84 120.7(5) .
C82 C83 H83 119.6 .
C84 C83 H83 119.6 .
C79 C84 C83 120.9(5) .
C79 C84 H84 119.5 .
C83 C84 H84 119.5 .
S1 C85 S1 179.998(1) 2_566

loop_
_geom_bond_atom_site_label_1
_geom_bond_atom_site_label_2
_geom_bond_distance
_geom_bond_site_symmetry_2
Br1 C81 1.893(5) .
Br2 C74 1.888(6) .
S1 C85 1.553(3) .
C1 C2 1.395(7) .
C1 C9 1.434(7) .
C1 C6 1.453(8) .
C2 C12 1.409(9) .
C2 C3 1.465(8) .
C3 C4 1.343(8) .
C3 C14 1.431(8) .
C4 C17 1.443(8) .
C4 C5 1.464(7) .
C5 C6 1.338(7) .
C5 C19 1.435(8) .
C6 C7 1.521(7) .
C7 C21 1.510(6) .
C7 C8 1.543(7) .
C7 C71 1.571(7) .
C8 C24 1.355(7) .
C8 C9 1.427(7) .
C9 C10 1.371(7) .
C10 C26 1.424(8) .
C10 C11 1.455(7) .
C11 C12 1.385(8) .
C11 C28 1.425(9) .
C12 C13 1.440(8) .
C13 C30 1.375(8) .
C13 C14 1.449(9) .
C14 C15 1.392(8) .
C15 C16 1.432(8) .
C15 C32 1.446(8) .
C16 C17 1.403(8) .
C16 C34 1.442(8) .
C17 C18 1.441(8) .
C18 C36 1.426(9) .
C18 C19 1.435(8) .
C19 C20 1.428(7) .
C20 C38 1.405(8) .
C20 C21 1.459(6) .
C21 C22 1.368(7) .
C22 C40 1.437(7) .
C22 C23 1.550(6) .
C23 C24 1.532(6) .
C23 C42 1.532(7) .
C23 C78 1.558(6) .
C24 C25 1.460(7) .
C25 C26 1.412(7) .
C25 C44 1.420(8) .
C26 C27 1.436(8) .
C27 C46 1.389(9) .
C27 C28 1.430(9) .
C28 C29 1.401(8) .
C29 C30 1.427(9) .
C29 C48 1.436(9) .
C30 C31 1.448(8) .
C31 C32 1.355(8) .
C31 C49 1.445(8) .
C32 C33 1.431(7) .
C33 C51 1.431(8) .
C33 C34 1.437(8) .
C34 C35 1.401(8) .
C35 C53 1.425(9) .
C35 C36 1.496(8) .
C36 C37 1.386(8) .
C37 C55 1.435(10) .
C37 C38 1.459(8) .
C38 C39 1.423(8) .
C39 C40 1.391(8) .
C39 C56 1.432(9) .
C40 C41 1.432(8) .
C41 C58 1.368(8) .
C41 C42 1.469(8) .
C42 C43 1.347(8) .
C43 C44 1.427(8) .
C43 C60 1.454(8) .
C44 C45 1.445(8) .
C45 C46 1.400(9) .
C45 C61 1.494(9) .
C46 C47 1.476(8) .
C47 C48 1.410(9) .
C47 C63 1.411(9) .
C48 C49 1.424(8) .
C49 C50 1.398(8) .
C50 C64 1.441(8) .
C50 C51 1.461(8) .
C51 C52 1.417(8) .
C52 C53 1.417(9) .
C52 C66 1.478(9) .
C53 C54 1.434(8) .
C54 C55 1.416(9) .
C54 C67 1.421(10) .
C55 C56 1.416(9) .
C56 C57 1.407(10) .
C57 C58 1.427(10) .
C57 C68 1.458(9) .
C58 C59 1.451(10) .
C59 C60 1.382(10) .
C59 C69 1.459(9) .
C60 C61 1.413(9) .
C61 C62 1.365(9) .
C62 C70 1.432(10) .
C62 C63 1.478(9) .
C63 C64 1.421(9) .
C64 C65 1.431(9) .
C65 C66 1.354(10) .
C65 C70 1.475(9) .
C66 C67 1.463(9) .
C67 C68 1.376(9) .
C68 C69 1.448(11) .
C69 C70 1.369(9) .
C71 C72 1.503(7) .
C71 H71A 0.9700 .
C71 H71B 0.9700 .
C72 C73 1.382(7) .
C72 C77 1.415(8) .
C73 C74 1.387(7) .
C73 H73 0.9300 .
C74 C75 1.391(8) .
C75 C76 1.361(9) .
C75 H75 0.9300 .
C76 C77 1.381(9) .
C76 H76 0.9300 .
C77 H77 0.9300 .
C78 C79 1.511(6) .
C78 H78A 0.9700 .
C78 H78B 0.9700 .
C79 C84 1.382(7) .
C79 C80 1.396(7) .
C80 C81 1.371(7) .
C80 H80 0.9300 .
C81 C82 1.381(7) .
C82 C83 1.369(8) .
C82 H82 0.9300 .
C83 C84 1.382(8) .
C83 H83 0.9300 .
C84 H84 0.9300 .
C85 S1 1.553(3) 2_566
